data_7206898
loop_
_publ_author_name
'Goswami, Arijit'
'Sengupta, Satirtha'
'Mondal, Raju'

_publ_section_title
;
 Construction of helical networks by using multiple V-shaped mixed ligand
 systems
;
_journal_issue 2
_journal_name_full CrystEngComm
_journal_page_first 561
_journal_paper_doi 10.1039/c1ce05380a
_journal_volume 14
_journal_year 2012
_chemical_formula_sum 'C25 H24 Co N4 O5'
_chemical_formula_weight 519.41
_chemical_name_systematic
;
?
;
_space_group_IT_number 178
_symmetry_cell_setting hexagonal
_symmetry_space_group_name_Hall 'P 61 2 (0 0 5)'
_symmetry_space_group_name_H-M 'P 61 2 2'
_atom_sites_solution_hydrogens geom
_atom_sites_solution_primary direct
_atom_sites_solution_secondary difmap
_audit_creation_method SHELXL-97
_cell_angle_alpha 90.00
_cell_angle_beta 90.00
_cell_angle_gamma 120.00
_cell_formula_units_Z 6
_cell_length_a 9.6221(2)
_cell_length_b 9.6221(2)
_cell_length_c 48.4414(13)
_cell_measurement_reflns_used 7327
_cell_measurement_temperature 120(2)
_cell_measurement_theta_max 27.31
_cell_measurement_theta_min 2.44
_cell_volume 3884.07(15)
_computing_cell_refinement 'Bruker APEX-2'
_computing_data_collection 'Bruker APEX-2'
_computing_data_reduction 'Bruker SHELXTL'
_computing_molecular_graphics 'Bruker SHELXTL'
_computing_publication_material 'Bruker SHELXTL'
_computing_structure_refinement 'SHELXL-97 (Sheldrick, 1997)'
_computing_structure_solution 'SHELXS-97 (Sheldrick, 1990)'
_diffrn_ambient_temperature 120(2)
_diffrn_detector_area_resol_mean 8
_diffrn_measured_fraction_theta_full 0.997
_diffrn_measured_fraction_theta_max 0.997
_diffrn_measurement_device_type 'Bruker APEX-2 CCD area detector'
_diffrn_measurement_method '/w scans'
_diffrn_radiation_monochromator graphite
_diffrn_radiation_source 'fine-focus sealed tube'
_diffrn_radiation_type MoK\a
_diffrn_radiation_wavelength 0.71073
_diffrn_reflns_av_R_equivalents 0.0721
_diffrn_reflns_av_sigmaI/netI 0.0295
_diffrn_reflns_limit_h_max 12
_diffrn_reflns_limit_h_min -12
_diffrn_reflns_limit_k_max 11
_diffrn_reflns_limit_k_min -12
_diffrn_reflns_limit_l_max 62
_diffrn_reflns_limit_l_min -59
_diffrn_reflns_number 50807
_diffrn_reflns_theta_full 27.10
_diffrn_reflns_theta_max 27.10
_diffrn_reflns_theta_min 2.44
_diffrn_standards_decay_% 0
_exptl_absorpt_coefficient_mu 0.703
_exptl_absorpt_correction_T_max 1.0000
_exptl_absorpt_correction_T_min 0.832350
_exptl_absorpt_correction_type multi-scan
_exptl_absorpt_process_details 'SADABS v.2.03 (Bruker, 2001), R(int)=0.0615 before correction'
_exptl_crystal_colour Purple
_exptl_crystal_density_diffrn 1.332
_exptl_crystal_density_meas ?
_exptl_crystal_density_method 'not measured'
_exptl_crystal_description Block
_exptl_crystal_F_000 1614
_exptl_crystal_size_max 0.30
_exptl_crystal_size_mid 0.24
_exptl_crystal_size_min 0.24
_refine_diff_density_max 0.283
_refine_diff_density_min -0.218
_refine_diff_density_rms 0.041
_refine_ls_abs_structure_details 'Flack H D (1983), Acta Cryst. A39, 876-881'
_refine_ls_abs_structure_Flack 0.01(2)
_refine_ls_extinction_method none
_refine_ls_goodness_of_fit_ref 1.066
_refine_ls_hydrogen_treatment mixed
_refine_ls_matrix_type full
_refine_ls_number_parameters 166
_refine_ls_number_reflns 2864
_refine_ls_number_restraints 0
_refine_ls_restrained_S_all 1.066
_refine_ls_R_factor_all 0.0441
_refine_ls_R_factor_gt 0.0371
_refine_ls_shift/su_max 0.011
_refine_ls_shift/su_mean 0.000
_refine_ls_structure_factor_coef Fsqd
_refine_ls_weighting_details 'calc w=1/[\s^2^(Fo^2^)+(0.0381P)^2^+1.7728P] where P=(Fo^2^+2Fc^2^)/3'
_refine_ls_weighting_scheme calc
_refine_ls_wR_factor_gt 0.0849
_refine_ls_wR_factor_ref 0.0874
_reflns_number_gt 2561
_reflns_number_total 2864
_reflns_threshold_expression I>2\s(I)
_cod_data_source_file c1ce05380a.txt
_cod_data_source_block 09ag002_0m
_cod_depositor_comments
;
The following automatic conversions were performed:

'_symmetry_cell_setting' value 'Hexagonal' changed to 'hexagonal'
according to /home/saulius/struct/CIF-dictionaries/cif_core.dic
dictionary named 'cif_core.dic' version 2.4.1 from 2010-06-29.

Automatic conversion script
Id: cif_fix_values 1715 2011-07-08 13:25:40Z adriana 

The following automatic conversions were performed:

'_exptl_crystal_density_meas' value 'not measured' was changed to '?'
- the value is perceived as not measured.

Automatic conversion script
Id: cif_fix_values 3008 2015-01-20 13:52:24Z robertas 
;
_cod_original_sg_symbol_H-M P6(1)22
_cod_database_code 7206898

loop_
_symmetry_equiv_pos_as_xyz
'x, y, z'
'-y, x-y, z+1/3'
'-x+y, -x, z+2/3'
'-x, -y, z+1/2'
'y, -x+y, z+5/6'
'x-y, x, z+1/6'
'y, x, -z+1/3'
'x-y, -y, -z'
'-x, -x+y, -z+2/3'
'-y, -x, -z+5/6'
'-x+y, y, -z+1/2'
'x, x-y, -z+1/6'

loop_
_atom_site_label
_atom_site_type_symbol
_atom_site_fract_x
_atom_site_fract_y
_atom_site_fract_z
_atom_site_U_iso_or_equiv
_atom_site_adp_type
_atom_site_occupancy
_atom_site_symmetry_multiplicity
_atom_site_calc_flag
_atom_site_refinement_flags
Co1 Co 0.70238(3) 0.29762(3) 0.9167 0.03076(13) Uani 1 2 d S
O1 O 0.7163(2) 0.44619(19) 0.94475(4) 0.0385(4) Uani 1 1 d .
N1 N 0.5966(2) 0.0689(2) 0.92869(4) 0.0313(4) Uani 1 1 d .
C1 C 0.5788(3) -0.0649(3) 0.91664(5) 0.0300(5) Uani 1 1 d .
O2 O 0.4780(2) 0.2978(2) 0.96508(4) 0.0417(4) Uani 1 1 d .
C2 C 0.4385(3) -0.1991(3) 0.92623(5) 0.0295(5) Uani 1 1 d .
N2 N 0.4670(2) 0.0193(2) 0.94570(4) 0.0324(5) Uani 1 1 d .
H222 H 0.456(3) 0.097(3) 0.9538(5) 0.031(7) Uiso 1 1 d .
O3 O 0.6446(3) 1.0000 1.0000 0.0397(6) Uani 1 2 d S
C3 C 0.3713(3) -0.1407(3) 0.94464(5) 0.0331(5) Uani 1 1 d .
C7 C 0.3700(2) -0.3700(2) 0.9167 0.0343(7) Uani 1 2 d S
H7A H 0.3737 -0.4346 0.9317 0.051 Uiso 0.50 1 calc PR
H7B H 0.4346 -0.3737 0.9016 0.051 Uiso 0.50 1 calc PR
C8 C 0.6976(3) -0.0571(3) 0.89606(5) 0.0401(6) Uani 1 1 d .
H8A H 0.7727 0.0531 0.8918 0.060 Uiso 1 1 calc R
H8B H 0.6427 -0.1120 0.8795 0.060 Uiso 1 1 calc R
H8C H 0.7540 -0.1072 0.9036 0.060 Uiso 1 1 calc R
C9 C 0.2199(3) -0.2229(3) 0.96144(6) 0.0449(7) Uani 1 1 d .
H9A H 0.2195 -0.1488 0.9747 0.067 Uiso 1 1 calc R
H9B H 0.2148 -0.3129 0.9709 0.067 Uiso 1 1 calc R
H9C H 0.1287 -0.2596 0.9495 0.067 Uiso 1 1 calc R
C12 C 0.6193(3) 0.5806(3) 0.97222(5) 0.0310(5) Uani 1 1 d .
C13 C 0.7539(3) 0.7271(3) 0.96603(5) 0.0365(6) Uani 1 1 d .
H13A H 0.8348 0.7296 0.9552 0.044 Uiso 1 1 calc R
C14 C 0.7694(3) 0.8697(3) 0.97580(5) 0.0378(6) Uani 1 1 d .
H14A H 0.8598 0.9676 0.9716 0.045 Uiso 1 1 calc R
C15 C 0.6475(3) 0.8634(3) 0.99191(5) 0.0329(5) Uani 1 1 d .
C16 C 0.5141(3) 0.7185(3) 0.99868(5) 0.0365(6) Uani 1 1 d .
H16A H 0.4341 0.7162 1.0097 0.044 Uiso 1 1 calc R
C17 C 0.5001(3) 0.5773(3) 0.98897(5) 0.0362(6) Uani 1 1 d .
H17A H 0.4108 0.4797 0.9936 0.043 Uiso 1 1 calc R
C18 C 0.5992(3) 0.4284(3) 0.96012(5) 0.0343(5) Uani 1 1 d .

loop_
_atom_site_aniso_label
_atom_site_aniso_U_11
_atom_site_aniso_U_22
_atom_site_aniso_U_33
_atom_site_aniso_U_23
_atom_site_aniso_U_13
_atom_site_aniso_U_12
Co1 0.02374(16) 0.02374(16) 0.0364(2) 0.00129(17) 0.00129(17) 0.00556(18)
O1 0.0375(10) 0.0309(9) 0.0445(10) -0.0035(7) 0.0027(8) 0.0152(8)
N1 0.0229(10) 0.0246(10) 0.0362(11) 0.0002(8) -0.0004(9) 0.0043(8)
C1 0.0233(11) 0.0270(11) 0.0337(12) 0.0005(10) -0.0028(10) 0.0081(9)
O2 0.0378(10) 0.0312(10) 0.0509(11) -0.0045(9) 0.0018(8) 0.0135(9)
C2 0.0223(11) 0.0265(12) 0.0314(12) -0.0005(9) -0.0038(9) 0.0059(9)
N2 0.0272(10) 0.0283(10) 0.0316(11) -0.0027(9) 0.0024(9) 0.0064(9)
O3 0.0319(10) 0.0330(13) 0.0545(17) -0.0059(12) -0.0029(6) 0.0165(7)
C3 0.0264(12) 0.0271(12) 0.0322(12) 0.0011(10) -0.0021(11) 0.0032(10)
C7 0.0257(11) 0.0257(11) 0.0424(19) -0.0024(13) -0.0024(13) 0.0062(13)
C8 0.0331(13) 0.0316(13) 0.0472(16) 0.0024(12) 0.0078(12) 0.0098(11)
C9 0.0359(15) 0.0355(14) 0.0447(15) 0.0007(13) 0.0105(13) 0.0039(11)
C12 0.0312(12) 0.0292(12) 0.0310(13) -0.0006(10) -0.0031(10) 0.0139(10)
C13 0.0339(13) 0.0341(14) 0.0418(14) 0.0001(11) 0.0045(11) 0.0171(11)
C14 0.0304(12) 0.0280(13) 0.0477(15) -0.0008(12) 0.0038(11) 0.0092(11)
C15 0.0341(13) 0.0318(13) 0.0347(13) -0.0019(11) -0.0051(10) 0.0180(11)
C16 0.0318(13) 0.0377(14) 0.0375(13) -0.0007(11) 0.0027(11) 0.0155(11)
C17 0.0320(13) 0.0310(13) 0.0393(14) 0.0026(11) -0.0008(11) 0.0111(11)
C18 0.0369(15) 0.0314(14) 0.0345(13) -0.0014(10) -0.0076(11) 0.0172(13)

loop_
_atom_type_symbol
_atom_type_description
_atom_type_scat_dispersion_real
_atom_type_scat_dispersion_imag
_atom_type_scat_source
C C 0.0033 0.0016 'International Tables Vol C Tables 4.2.6.8 and 6.1.1.4'
H H 0.0000 0.0000 'International Tables Vol C Tables 4.2.6.8 and 6.1.1.4'
N N 0.0061 0.0033 'International Tables Vol C Tables 4.2.6.8 and 6.1.1.4'
O O 0.0106 0.0060 'International Tables Vol C Tables 4.2.6.8 and 6.1.1.4'
Co Co 0.3494 0.9721 'International Tables Vol C Tables 4.2.6.8 and 6.1.1.4'

loop_
_geom_angle_atom_site_label_1
_geom_angle_atom_site_label_2
_geom_angle_atom_site_label_3
_geom_angle
_geom_angle_site_symmetry_1
_geom_angle_site_symmetry_3
O1 Co1 O1 108.87(11) . 10_666
O1 Co1 N1 114.82(8) . .
O1 Co1 N1 100.23(8) 10_666 .
O1 Co1 N1 100.23(8) . 10_666
O1 Co1 N1 114.82(8) 10_666 10_666
N1 Co1 N1 118.20(13) . 10_666
C18 O1 Co1 125.23(16) . .
C1 N1 N2 105.70(19) . .
C1 N1 Co1 132.85(17) . .
N2 N1 Co1 115.76(15) . .
N1 C1 C2 109.9(2) . .
N1 C1 C8 121.0(2) . .
C2 C1 C8 129.1(2) . .
C3 C2 C1 105.8(2) . .
C3 C2 C7 127.3(2) . .
C1 C2 C7 126.7(2) . .
C3 N2 N1 111.1(2) . .
C3 N2 H222 132.5(17) . .
N1 N2 H222 116.0(17) . .
C15 O3 C15 120.7(3) 8_677 .
N2 C3 C2 107.4(2) . .
N2 C3 C9 120.8(2) . .
C2 C3 C9 131.8(2) . .
C2 C7 C2 111.0(3) . 10_556
C2 C7 H7A 109.4 . .
C2 C7 H7A 109.4 10_556 .
C2 C7 H7B 109.4 . .
C2 C7 H7B 109.4 10_556 .
H7A C7 H7B 108.0 . .
C1 C8 H8A 109.5 . .
C1 C8 H8B 109.5 . .
H8A C8 H8B 109.5 . .
C1 C8 H8C 109.5 . .
H8A C8 H8C 109.5 . .
H8B C8 H8C 109.5 . .
C3 C9 H9A 109.5 . .
C3 C9 H9B 109.5 . .
H9A C9 H9B 109.5 . .
C3 C9 H9C 109.5 . .
H9A C9 H9C 109.5 . .
H9B C9 H9C 109.5 . .
C13 C12 C17 119.2(2) . .
C13 C12 C18 120.5(2) . .
C17 C12 C18 120.2(2) . .
C14 C13 C12 121.0(2) . .
C14 C13 H13A 119.5 . .
C12 C13 H13A 119.5 . .
C15 C14 C13 118.6(2) . .
C15 C14 H14A 120.7 . .
C13 C14 H14A 120.7 . .
C16 C15 C14 121.1(2) . .
C16 C15 O3 116.2(2) . .
C14 C15 O3 122.4(2) . .
C17 C16 C15 119.8(2) . .
C17 C16 H16A 120.1 . .
C15 C16 H16A 120.1 . .
C16 C17 C12 120.2(2) . .
C16 C17 H17A 119.9 . .
C12 C17 H17A 119.9 . .
O2 C18 O1 124.4(2) . .
O2 C18 C12 120.9(2) . .
O1 C18 C12 114.8(2) . .

loop_
_geom_bond_atom_site_label_1
_geom_bond_atom_site_label_2
_geom_bond_distance
_geom_bond_site_symmetry_2
Co1 O1 1.9288(17) .
Co1 O1 1.9288(17) 10_666
Co1 N1 1.9946(19) .
Co1 N1 1.9946(19) 10_666
O1 C18 1.289(3) .
N1 C1 1.345(3) .
N1 N2 1.366(3) .
C1 C2 1.401(3) .
C1 C8 1.490(3) .
O2 C18 1.238(3) .
C2 C3 1.375(3) .
C2 C7 1.506(3) .
N2 C3 1.344(3) .
N2 H222 0.90(3) .
O3 C15 1.385(3) 8_677
O3 C15 1.385(3) .
C3 C9 1.502(3) .
C7 C2 1.506(3) 10_556
C7 H7A 0.9700 .
C7 H7B 0.9700 .
C8 H8A 0.9600 .
C8 H8B 0.9600 .
C8 H8C 0.9600 .
C9 H9A 0.9600 .
C9 H9B 0.9600 .
C9 H9C 0.9600 .
C12 C13 1.388(4) .
C12 C17 1.393(3) .
C12 C18 1.497(3) .
C13 C14 1.388(4) .
C13 H13A 0.9300 .
C14 C15 1.385(3) .
C14 H14A 0.9300 .
C15 C16 1.381(4) .
C16 C17 1.379(4) .
C16 H16A 0.9300 .
C17 H17A 0.9300 .
